data_2009634
loop_
_publ_author_name
'Ianelli, S.'
'Nardelli, M.'
'Belletti, D.'
'Brosse, N.'
'Jamart-Gr\'egoire, B.'
'Caub\`ere, P.'

_publ_section_title
;
 Stereochemistry of transposition reactions involving polycyclic
 methylenecyclobutanol derivatives
;
_journal_coden_ASTM ACSCEE
_journal_coeditor_code LI1073
_journal_issue 4
_journal_name_full
;
 Acta Crystallographica, Section C: Crystal Structure Communications
;
_journal_page_first 569
_journal_page_last 574
_journal_paper_doi 10.1107/s0108270193010601
_journal_volume 50
_journal_year 1994
_chemical_formula_analytical 'C14 H20 O4'
_chemical_formula_sum 'C14 H20 O4'
_chemical_formula_weight 252.31
_chemical_name_systematic
;
cis,anti,cis-1-acetoxy-7-hydroxytricyclo[7.3.0.0^2,7^]dodecan-8-one
;
_space_group_IT_number 14
_symmetry_cell_setting monoclinic
_symmetry_space_group_name_Hall '-P 2ybc'
_symmetry_space_group_name_H-M 'P 1 21/c 1'
_atom_sites_solution_hydrogens difmap
_atom_sites_solution_primary direct
_cell_angle_alpha 90
_cell_angle_beta 90.060(10)
_cell_angle_gamma 90
_cell_formula_units_Z 8
_cell_length_a 10.769(2)
_cell_length_b 15.185(2)
_cell_length_c 15.849(2)
_cell_measurement_reflns_used 30
_cell_measurement_temperature 293(2)
_cell_measurement_theta_max 36
_cell_measurement_theta_min 25
_cell_volume 2591.7(7)
_computing_cell_refinement 'LQPARM (Nardelli & Mangia, 1984)'
_computing_data_collection 'local programs'
_computing_data_reduction 'local programs'
_computing_molecular_graphics 'ORTEP (Johnson, 1965)'
_computing_publication_material
;
 PARST (Nardelli, 1983); PARSTCIF (Nardelli, 1991)
;
_computing_structure_refinement 'SHELXL92 (Sheldrick, 1992)'
_computing_structure_solution 'SHELXS86 (Sheldrick, 1985)'
_diffrn_ambient_temperature 293(2)
_diffrn_measurement_device 'Siemens-AED diffractometer'
_diffrn_measurement_method '\q-2\q scan'
_diffrn_radiation_monochromator Ni-filter
_diffrn_radiation_source 'fine focus sealed X-ray tube'
_diffrn_radiation_type 'Cu K\a~1~'
_diffrn_radiation_wavelength 1.5405620
_diffrn_reflns_av_R_equivalents 0.0869
_diffrn_reflns_av_sigmaI/netI 0.0787
_diffrn_reflns_limit_h_max 13
_diffrn_reflns_limit_h_min -13
_diffrn_reflns_limit_k_max 18
_diffrn_reflns_limit_k_min 0
_diffrn_reflns_limit_l_max 19
_diffrn_reflns_limit_l_min 0
_diffrn_reflns_number 5218
_diffrn_reflns_theta_max 70.1
_diffrn_reflns_theta_min 4.0
_diffrn_standards_interval_count 50
_diffrn_standards_number 1
_exptl_absorpt_coefficient_mu 0.730
_exptl_crystal_colour colourless
_exptl_crystal_density_diffrn 1.293
_exptl_crystal_description 'small prisms'
_exptl_crystal_F_000 1088
_exptl_crystal_size_max 0.43
_exptl_crystal_size_mid 0.37
_exptl_crystal_size_min 0.33
_refine_diff_density_max 0.268
_refine_diff_density_min -0.223
_refine_ls_extinction_coef 0.0053(3)
_refine_ls_extinction_expression 'F~c~^*^ = kF~c~[1 + 0.001\cF~c~^2^\l^3^/sin(2\q)]^-1/4^'
_refine_ls_extinction_method 'F~c~^*^ = kF~c~[1 + 0.001\cF~c~^2^\l^3^/sin(2\q)]^-1/4^'
_refine_ls_goodness_of_fit_all 0.817
_refine_ls_goodness_of_fit_obs 0.989
_refine_ls_hydrogen_treatment refall
_refine_ls_matrix_type full
_refine_ls_number_parameters 486
_refine_ls_number_reflns 4946
_refine_ls_number_restraints 0
_refine_ls_R_factor_all 0.0966
_refine_ls_R_factor_obs 0.0472
_refine_ls_shift/esd_max 0.492
_refine_ls_shift/esd_mean 0.013
_refine_ls_structure_factor_coef F^2^
_refine_ls_weighting_details 'w = 1/[\s^2^(F~o~^2^) + (0.0686P)^2^]  where  P = (F~o~^2^ + 2F~c~^2^)/3'
_refine_ls_weighting_scheme calc
_refine_ls_wR_factor_all 0.1265
_refine_ls_wR_factor_obs 0.1238
_reflns_number_observed 2782
_reflns_number_total 4947
_reflns_observed_criterion I>2\s(I)
_cod_data_source_file li1073.cif
_cod_data_source_block 4
_cod_depositor_comments
;
The following automatic conversions were performed:

'_refine_ls_weighting_scheme' value 'w = 1/[\s^2^(F~o~^2^) +
(0.0686P)^2^] where P = (F~o~^2^ + 2F~c~^2^)/3' was changed to
'calc'. New tag '_refine_ls_weighting_details' was created. The value
of the new tag was set to 'w = 1/[\s^2^(F~o~^2^) + (0.0686P)^2^]
where P = (F~o~^2^ + 2F~c~^2^)/3'.

Automatic conversion script
Id: cif_fix_values 3143 2015-03-26 13:38:13Z robertas 
;
_cod_original_sg_symbol_H-M 'P 21/c'
_cod_database_code 2009634

loop_
_symmetry_equiv_pos_as_xyz
'x, y, z'
'x, -y+1/2, z+1/2'
'-x, -y, -z'
'-x, y-1/2, -z-1/2'

loop_
_atom_site_aniso_label
_atom_site_aniso_U_11
_atom_site_aniso_U_22
_atom_site_aniso_U_33
_atom_site_aniso_U_12
_atom_site_aniso_U_13
_atom_site_aniso_U_23
O1A .0865(16) .0599(13) .0964(16) -.0009(12) -.0538(13) .0024(12)
O2A .0568(11) .0288(8) .0374(9) .0035(7) .0014(7) -.0046(7)
O3A .0831(15) .0340(9) .0688(13) .0038(9) .0043(11) -.0154(10)
O4A .0593(12) .0344(9) .0525(11) .0136(8) -.0034(9) .0032(9)
C1A .0463(15) .0318(12) .0431(13) -.0001(10) -.0019(11) -.0059(11)
C2A .0456(15) .0422(14) .0456(14) -.0007(11) -.0100(11) .0003(11)
C3A .0446(14) .0261(10) .0409(12) .0061(10) -.0041(10) -.0010(10)
C4A .0465(16) .0359(13) .0499(15) .0012(11) .0064(12) .0036(12)
C5A .074(2) .0369(14) .0445(15) -.0047(12) .0014(14) -.0004(14)
C6A .074(2) .0376(14) .0467(15) -.0051(12) -.0193(14) -.0054(14)
C7A .0456(15) .0362(13) .0564(16) .0031(12) -.0117(12) -.0048(12)
C8A .0405(13) .0265(11) .0361(12) .0039(9) .0000(10) -.0038(10)
C9A .0450(14) .0263(11) .0345(12) .0017(9) -.0004(10) -.0022(10)
C10A .0490(16) .0346(13) .0454(14) -.0002(11) .0014(12) .0052(12)
C11A .071(2) .0584(18) .0503(16) -.0147(14) .0034(15) .0086(16)
C12A .069(2) .0555(19) .0587(19) -.0208(15) -.0114(16) -.0065(15)
C13A .0537(16) .0343(12) .0519(15) .0097(11) .0046(12) -.0021(12)
C14A .094(3) .073(2) .0481(18) .0217(17) .0017(18) -.016(2)
O1B .0865(16) .0633(13) .0814(15) .0039(11) .0429(13) -.0018(12)
O2B .0566(10) .0301(8) .0348(8) .0033(7) -.0047(7) .0036(7)
O3B .0899(15) .0307(9) .0612(12) .0023(8) -.0034(10) .0079(10)
O4B .0742(14) .0350(9) .0515(11) .0127(8) -.0019(10) -.0084(9)
C1B .0409(14) .0360(12) .0416(13) -.0051(10) -.0024(11) .0024(11)
C2B .0447(14) .0460(14) .0425(13) -.0021(11) .0032(11) -.0043(12)
C3B .0483(15) .0278(11) .0387(12) .0052(10) -.0018(10) -.0032(10)
C4B .0519(16) .0365(13) .0511(15) -.0027(12) -.0099(13) -.0058(12)
C5B .078(2) .0383(14) .0497(16) -.0106(13) -.0086(15) .0037(14)
C6B .078(2) .0412(15) .0500(16) -.0017(13) .0127(15) .0119(15)
C7B .0464(16) .0354(13) .0606(17) .0045(12) .0084(13) .0072(12)
C8B .0392(13) .0294(11) .0357(12) .0030(9) -.0065(9) .0019(10)
C9B .0415(13) .0299(11) .0358(12) .0014(9) -.0050(10) .0002(10)
C10B .0527(17) .0363(13) .0457(14) .0022(11) -.0093(12) -.0108(12)
C11B .077(2) .0586(19) .0489(16) -.0153(14) -.0101(15) -.0160(17)
C12B .072(2) .0554(19) .0594(19) -.0221(15) .0081(16) -.0022(16)
C13B .0579(17) .0313(12) .0503(15) .0082(11) -.0113(12) -.0032(11)
C14B .095(3) .060(2) .0441(16) .0134(15) -.0116(18) .004(2)

loop_
_atom_site_type_symbol
_atom_site_label
_atom_site_fract_x
_atom_site_fract_y
_atom_site_fract_z
_atom_site_U_iso_or_equiv
_atom_site_thermal_displace_type
_atom_site_calc_flag
_atom_site_calc_attached_atom
O O1A .5656(2) .20770(10) .3796(2) .0810(9) aniso . .
O O2A .3242(2) .31686(9) .16531(9) .0410(5) aniso . .
O O3A .3955(2) .45500(10) .18140(10) .0620(7) aniso . .
O O4A .3995(2) .07680(10) .32600(10) .0487(6) aniso . .
C C1A .4422(2) .3148(2) .3036(2) .0404(8) aniso . .
C C2A .4884(2) .2236(2) .3272(2) .0445(8) aniso . .
C C3A .4166(2) .15490(10) .27770(10) .0372(7) aniso . .
C C4A .4793(3) .1353(2) .1936(2) .0441(9) aniso . .
C C5A .3938(3) .0810(2) .1369(2) .0516(10) aniso . .
C C6A .2728(3) .1293(2) .1196(2) .0529(11) aniso . .
C C7A .2076(3) .1556(2) .2007(2) .0461(8) aniso . .
C C8A .2906(2) .19970(10) .26630(10) .0343(7) aniso . .
C C9A .3188(2) .29980(10) .25590(10) .0353(7) aniso . .
C C10A .2208(3) .3567(2) .2999(2) .0430(8) aniso . .
C C11A .2707(3) .3660(2) .3884(2) .0600(11) aniso . .
C C12A .4097(3) .3745(2) .3787(2) .0610(11) aniso . .
C C13A .3615(3) .3962(2) .1363(2) .0466(9) aniso . .
C C14A .3553(5) .4001(3) .0421(2) .0717(14) aniso . .
O O1B 1.0660(2) .30330(10) -.06150(10) .0771(9) aniso . .
O O2B .8253(2) .19645(9) .15470(9) .0405(5) aniso . .
O O3B .9049(2) .05900(10) .14510(10) .0606(6) aniso . .
O O4B .9027(2) .43350(10) -.01050(10) .0536(7) aniso . .
C C1B .9483(2) .1956(2) .0194(2) .0395(8) aniso . .
C C2B .9904(2) .2861(2) -.0073(2) .0444(8) aniso . .
C C3B .9163(2) .35570(10) .03930(10) .0383(7) aniso . .
C C4B .9767(3) .3781(2) .1239(2) .0465(9) aniso . .
C C5B .8892(3) .4336(2) .1779(2) .0553(10) aniso . .
C C6B .7689(3) .3840(2) .1952(2) .0564(10) aniso . .
C C7B .7060(3) .3553(2) .1141(2) .0474(9) aniso . .
C C8B .7908(2) .30940(10) .05030(10) .0348(7) aniso . .
C C9B .8223(2) .21040(10) .06390(10) .0357(7) aniso . .
C C10B .7289(3) .1497(2) .0197(2) .0449(9) aniso . .
C C11B .7845(3) .1369(2) -.0676(2) .0614(12) aniso . .
C C12B .9230(3) .1310(2) -.0531(2) .0622(11) aniso . .
C C13B .8659(3) .1190(2) .1871(2) .0465(8) aniso . .
C C14B .8570(5) .1195(3) .2809(2) .0662(14) aniso . .
H H4OA .471(3) .0471(19) .3292(17) .064(9) iso . O4A
H H1A .501(3) .3403(18) .2664(16) .055(8) iso . C1A
H H4A1 .554(2) .1056(16) .2046(15) .044(7) iso . C4A
H H4A2 .498(2) .1938(17) .1628(15) .049(7) iso . C4A
H H5A1 .376(3) .0284(18) .1636(17) .060(8) iso . C5A
H H5A2 .436(3) .0661(18) .0837(17) .060(8) iso . C5A
H H6A1 .214(2) .0922(17) .0861(15) .049(7) iso . C6A
H H6A2 .290(3) .182(2) .0826(18) .072(9) iso . C6A
H H7A1 .136(2) .1932(17) .1874(16) .055(8) iso . C7A
H H7A2 .168(2) .1049(17) .2265(15) .048(7) iso . C7A
H H8A .2561(19) .1944(14) .3214(14) .033(6) iso . C8A
H H101 .138(3) .3274(18) .2984(16) .062(8) iso . C10A
H H102 .212(3) .4112(19) .2683(17) .064(8) iso . C10A
H H111 .227(3) .4146(19) .4171(17) .066(9) iso . C11A
H H112 .255(3) .306(3) .427(3) .125(14) iso . C11A
H H121 .457(3) .3623(17) .4275(18) .062(9) iso . C12A
H H122 .419(4) .437(3) .358(2) .124(15) iso . C12A
H H141 .289(4) .368(3) .020(2) .115(15) iso . C14A
H H142 .430(5) .380(4) .030(4) .20(3) iso . C14A
H H143 .372(5) .453(4) .021(3) .18(2) iso . C14A
H H4OB .967(6) .438(4) -.027(4) .23(3) iso . O4B
H H1B 1.007(2) .1733(15) .0574(15) .040(7) iso . C1B
H H4B1 1.001(2) .3213(17) .1534(15) .048(7) iso . C4B
H H4B2 1.052(2) .4101(17) .1146(14) .048(7) iso . C4B
H H5B1 .933(2) .4470(17) .2326(17) .059(8) iso . C5B
H H5B2 .870(3) .4885(19) .1474(17) .067(9) iso . C5B
H H6B1 .790(3) .3320(18) .2339(16) .060(8) iso . C6B
H H6B2 .708(3) .4196(19) .2275(18) .073(9) iso . C6B
H H7B1 .666(2) .4071(17) .0842(15) .051(7) iso . C7B
H H7B2 .638(3) .315(2) .1226(18) .072(9) iso . C7B
H H8B .7501(18) .3126(13) -.0056(12) .023(5) iso . C8B
H H103 .644(3) .1771(19) .0144(17) .069(9) iso . C10B
H H104 .722(3) .0978(19) .0514(17) .063(9) iso . C10B
H H113 .745(3) .089(2) -.0945(19) .083(10) iso . C11B
H H114 .761(3) .194(3) -.111(2) .120(14) iso . C11B
H H123 .970(3) .147(2) -.103(2) .080(10) iso . C12B
H H124 .951(4) .071(3) -.030(2) .120(14) iso . C12B
H H144 .918(4) .151(3) .303(3) .108(15) iso . C14B
H H145 .883(5) .066(3) .302(3) .157(19) iso . C14B
H H146 .776(5) .139(3) .298(3) .15(2) iso . C14B

loop_
_atom_type_symbol
_atom_type_description
_atom_type_number_in_cell
_atom_type_scat_dispersion_real
_atom_type_scat_dispersion_imag
_atom_type_scat_source
O Oxygen 64 .047 .032 'IntTabIV  Table 2.2A, 2.3.1'
C Carbon 224 .017 .009 'IntTabIV  Table 2.2A, 2.3.1'
H Hydrogen 320 .000 .000 'IntTabIV  Table 2.2C'

loop_
_geom_angle_atom_site_label_1
_geom_angle_atom_site_label_2
_geom_angle_atom_site_label_3
_geom_angle
_geom_angle_publ_flag
C9A O2A C13A 120.3(2) yes
C3A O4A H4OA 110(2) no
C12A C1A H1A 113(2) no
C9A C1A H1A 109(2) no
C9A C1A C12A 105.6(2) yes
C2A C1A H1A 108(2) no
C2A C1A C12A 115.0(2) yes
C2A C1A C9A 105.5(2) yes
O1A C2A C1A 125.5(2) yes
C1A C2A C3A 109.5(2) yes
O1A C2A C3A 124.9(2) yes
O4A C3A C2A 111.2(2) yes
C2A C3A C8A 101.9(2) yes
C2A C3A C4A 111.2(2) yes
O4A C3A C8A 108.6(2) yes
O4A C3A C4A 111.4(2) yes
C4A C3A C8A 112.1(2) yes
C3A C4A H4A2 109.0(10) no
C3A C4A H4A1 108.0(10) no
C3A C4A C5A 110.7(2) yes
H4A1 C4A H4A2 109(2) no
C5A C4A H4A2 108.0(10) no
C5A C4A H4A1 112.0(10) no
C4A C5A H5A2 111(2) no
C4A C5A H5A1 109(2) no
C4A C5A C6A 111.2(2) yes
H5A1 C5A H5A2 107(2) no
C6A C5A H5A2 111(2) no
C6A C5A H5A1 109(2) no
C5A C6A H6A2 110(2) no
C5A C6A H6A1 112.0(10) no
C5A C6A C7A 111.8(2) yes
H6A1 C6A H6A2 105(2) no
C7A C6A H6A2 111(2) no
C7A C6A H6A1 108.0(10) no
C6A C7A H7A2 110(2) no
C6A C7A H7A1 110.0(10) no
C6A C7A C8A 114.9(2) yes
H7A1 C7A H7A2 102(2) no
C8A C7A H7A2 109.0(10) no
C8A C7A H7A1 111(2) no
C3A C8A C7A 113.9(2) yes
C7A C8A H8A 111.0(10) no
C7A C8A C9A 118.0(2) yes
C3A C8A H8A 102.0(10) no
C3A C8A C9A 105.9(2) yes
C9A C8A H8A 105.0(10) no
C1A C9A C8A 105.0(2) yes
O2A C9A C8A 106.6(2) yes
O2A C9A C1A 114.8(2) yes
C8A C9A C10A 111.5(2) yes
C1A C9A C10A 106.7(2) yes
O2A C9A C10A 112.1(2) yes
C9A C10A H102 108(2) no
C9A C10A H101 111(2) no
C9A C10A C11A 103.3(2) yes
H101 C10A H102 106(2) no
C11A C10A H102 116(2) no
C11A C10A H101 112(2) no
C10A C11A H112 112(2) no
C10A C11A H111 109(2) no
C10A C11A C12A 105.4(3) yes
H111 C11A H112 107(3) no
C12A C11A H112 106(2) no
C12A C11A H111 117(2) no
C1A C12A C11A 104.8(3) yes
C11A C12A H122 102(2) no
C11A C12A H121 116(2) no
C1A C12A H122 106(2) no
C1A C12A H121 113(2) no
H121 C12A H122 113(3) no
O2A C13A O3A 123.5(2) yes
O3A C13A C14A 125.3(3) yes
O2A C13A C14A 111.2(2) yes
C13A C14A H143 114(4) no
C13A C14A H142 100(4) no
C13A C14A H141 113(2) no
H142 C14A H143 92(5) no
H141 C14A H143 119(4) no
H141 C14A H142 116(5) no
C9B O2B C13B 120.5(2) yes
C3B O4B H4OB 100(5) no
C12B C1B H1B 112.0(10) no
C9B C1B H1B 110.0(10) no
C9B C1B C12B 106.2(2) yes
C2B C1B H1B 108.0(10) no
C2B C1B C12B 115.3(2) yes
C2B C1B C9B 105.1(2) yes
O1B C2B C1B 126.7(2) yes
C1B C2B C3B 109.9(2) yes
O1B C2B C3B 123.3(2) yes
O4B C3B C2B 111.2(2) yes
C2B C3B C8B 101.6(2) yes
C2B C3B C4B 111.0(2) yes
O4B C3B C8B 110.7(2) yes
O4B C3B C4B 110.1(2) yes
C4B C3B C8B 112.1(2) yes
C3B C4B H4B2 110.0(10) no
C3B C4B H4B1 109.0(10) no
C3B C4B C5B 110.6(2) yes
H4B1 C4B H4B2 107(2) no
C5B C4B H4B2 109(2) no
C5B C4B H4B1 112.0(10) no
C4B C5B H5B2 109(2) no
C4B C5B H5B1 108.0(10) no
C4B C5B C6B 110.7(2) yes
H5B1 C5B H5B2 111(2) no
C6B C5B H5B2 109(2) no
C6B C5B H5B1 110(2) no
C5B C6B H6B2 113(2) no
C5B C6B H6B1 108(2) no
C5B C6B C7B 111.7(3) yes
H6B1 C6B H6B2 105(2) no
C7B C6B H6B2 107(2) no
C7B C6B H6B1 113(2) no
C6B C7B H7B2 114(2) no
C6B C7B H7B1 111.0(10) no
C6B C7B C8B 115.1(2) yes
H7B1 C7B H7B2 103(2) no
C8B C7B H7B2 105(2) no
C8B C7B H7B1 107.0(10) no
C3B C8B C7B 113.2(2) yes
C7B C8B H8B 108.0(10) no
C7B C8B C9B 118.5(2) yes
C3B C8B H8B 105.0(10) no
C3B C8B C9B 105.5(2) yes
C9B C8B H8B 106.0(10) no
C1B C9B C8B 105.5(2) yes
O2B C9B C8B 106.4(2) yes
O2B C9B C1B 114.3(2) yes
C8B C9B C10B 112.0(2) yes
C1B C9B C10B 106.2(2) yes
O2B C9B C10B 112.3(2) yes
C9B C10B H104 108(2) no
C9B C10B H103 113(2) no
C9B C10B C11B 103.6(2) yes
H103 C10B H104 108(2) no
C11B C10B H104 114(2) no
C11B C10B H103 110(2) no
C10B C11B H114 111(2) no
C10B C11B H113 109(2) no
C10B C11B C12B 105.0(3) yes
H113 C11B H114 102(3) no
C12B C11B H114 111(2) no
C12B C11B H113 118(2) no
C1B C12B C11B 104.5(3) yes
C11B C12B H124 113(2) no
C11B C12B H123 112(2) no
C1B C12B H124 105(2) no
C1B C12B H123 110(2) no
H123 C12B H124 111(3) no
O2B C13B O3B 124.0(2) yes
O3B C13B C14B 125.3(2) yes
O2B C13B C14B 110.7(2) yes
C13B C14B H146 110(3) no
C13B C14B H145 110(3) no
C13B C14B H144 110(3) no
H145 C14B H146 116(4) no
H144 C14B H146 113(4) no
H144 C14B H145 97(4) no

loop_
_geom_bond_atom_site_label_1
_geom_bond_atom_site_label_2
_geom_bond_distance
_geom_bond_publ_flag
O1A C2A 1.199(3) yes
O2A C9A 1.459(3) yes
O2A C13A 1.351(3) yes
O3A C13A 1.200(3) yes
O4A C3A 1.423(3) yes
O4A H4OA .89(2) no
C1A C2A 1.519(3) yes
C1A C9A 1.545(3) yes
C1A C12A 1.536(4) yes
C1A H1A .95(2) no
C2A C3A 1.516(3) yes
C3A C4A 1.524(4) yes
C3A C8A 1.529(3) yes
C4A C5A 1.527(4) yes
C4A H4A1 .94(2) no
C4A H4A2 1.03(2) no
C5A C6A 1.520(4) yes
C5A H5A1 .92(2) no
C5A H5A2 .98(2) no
C6A C7A 1.519(4) yes
C6A H6A1 1.00(2) no
C6A H6A2 1.01(3) no
C7A C8A 1.525(4) yes
C7A H7A1 .99(2) no
C7A H7A2 .97(2) no
C8A C9A 1.559(3) yes
C8A H8A .95(2) no
C9A C10A 1.533(3) yes
C10A C11A 1.509(4) yes
C10A H101 1.00(2) no
C10A H102 .97(2) no
C11A C12A 1.510(5) yes
C11A H111 .99(2) no
C11A H112 1.12(4) no
C12A H121 .95(2) no
C12A H122 1.02(4) no
C13A C14A 1.496(4) yes
C14A H141 .94(4) no
C14A H142 .88(5) no
C14A H143 .88(5) no
O1B C2B 1.213(3) yes
O2B C9B 1.454(3) yes
O2B C13B 1.355(3) yes
O3B C13B 1.204(3) yes
O4B C3B 1.429(3) yes
O4B H4OB .75(6) no
C1B C2B 1.508(4) yes
C1B C9B 1.547(3) yes
C1B C12B 1.535(4) yes
C1B H1B .93(2) no
C2B C3B 1.516(3) yes
C3B C4B 1.529(4) yes
C3B C8B 1.533(3) yes
C4B C5B 1.527(4) yes
C4B H4B1 1.01(2) no
C4B H4B2 .95(2) no
C5B C6B 1.524(5) yes
C5B H5B1 1.01(2) no
C5B H5B2 .99(2) no
C6B C7B 1.516(4) yes
C6B H6B1 1.02(2) no
C6B H6B2 1.00(2) no
C7B C8B 1.531(4) yes
C7B H7B1 1.02(2) no
C7B H7B2 .97(3) no
C8B C9B 1.556(3) yes
C8B H8B .990(10) no
C9B C10B 1.533(4) yes
C10B C11B 1.521(4) yes
C10B H103 1.01(2) no
C10B H104 .94(2) no
C11B C12B 1.511(5) yes
C11B H113 .94(3) no
C11B H114 1.13(3) no
C12B H123 .97(3) no
C12B H124 1.03(3) no
C13B C14B 1.490(4) yes
C14B H144 .89(4) no
C14B H145 .93(5) no
C14B H146 .96(4) no

loop_
_geom_contact_atom_site_label_1
_geom_contact_atom_site_label_2
_geom_contact_distance
O1A O4A 2.806(3)
O2A C1A 2.532(3)
O2A C6A 2.990(3)
O2A C7A 2.808(3)
O3A C1A 2.922(3)
O3A C9A 2.763(3)
O4A C5A 2.999(3)
C2A C4A 2.508(4)
C2A C12A 2.576(4)
C3A C5A 2.510(4)
C3A C6A 2.970(4)
C3A C7A 2.559(4)
C4A C6A 2.514(4)
C4A C7A 2.944(4)
C4A C8A 2.533(4)
C5A C7A 2.516(4)
C5A C8A 2.949(4)
C6A C8A 2.566(4)
C7A C9A 2.644(3)
C8A C10A 2.557(3)
O1B O4B 2.767(3)
O2B C1B 2.522(3)
O2B C6B 2.982(3)
O2B C7B 2.808(3)
O3B C1B 2.915(3)
O3B C9B 2.780(3)
O4B C5B 2.990(4)
C2B C4B 2.509(4)
C2B C12B 2.570(4)
C3B C5B 2.513(4)
C3B C6B 2.970(4)
C3B C7B 2.558(4)
C4B C6B 2.510(4)
C4B C7B 2.941(4)
C4B C8B 2.540(4)
C5B C7B 2.516(4)
C5B C8B 2.960(4)
C6B C8B 2.571(4)
C7B C9B 2.654(4)
C8B C10B 2.561(3)
